data_4510806
loop_
_publ_author_name
'Zipp, Caitlin F.'
'Dirr, Heini W.'
'Fernandes, Manuel A.'
'Marques, Helder M.'
'Michael, Joseph P.'

_publ_section_title
;
 Polymorphic Diversity:N-Phenylbenzamide as a Possible Polymorphophore
;
_journal_issue 8
_journal_name_full 'Crystal Growth &amp; Design'
_journal_page_first 3463
_journal_paper_doi 10.1021/cg400356s
_journal_volume 13
_journal_year 2013
_chemical_formula_moiety 'C18 H15 N3 O2'
_chemical_formula_sum 'C18 H15 N3 O2'
_chemical_formula_weight 305.33
_chemical_name_systematic
;
 ?
;
_space_group_IT_number 14
_symmetry_cell_setting monoclinic
_symmetry_space_group_name_Hall '-P 2yn'
_symmetry_space_group_name_H-M 'P 1 21/n 1'
_atom_sites_solution_hydrogens geom
_atom_sites_solution_primary direct
_atom_sites_solution_secondary difmap
_audit_creation_method SHELXL-97
_cell_angle_alpha 90.00
_cell_angle_beta 95.544(2)
_cell_angle_gamma 90.00
_cell_formula_units_Z 4
_cell_length_a 8.2469(2)
_cell_length_b 8.2333(2)
_cell_length_c 22.0039(5)
_cell_measurement_reflns_used 5218
_cell_measurement_temperature 173(2)
_cell_measurement_theta_max 27.11
_cell_measurement_theta_min 2.56
_cell_volume 1487.06(6)
_computing_cell_refinement 'Bruker SAINT'
_computing_data_collection 'Bruker APEX2'
_computing_data_reduction 'Bruker SAINT'
_computing_molecular_graphics 'Bruker SHELXTL'
_computing_publication_material 'Bruker SHELXTL'
_computing_structure_refinement 'SHELXL-97 (Sheldrick, 1997)'
_computing_structure_solution 'SHELXS-97 (Sheldrick, 2008)'
_diffrn_ambient_temperature 173(2)
_diffrn_measured_fraction_theta_full 1.000
_diffrn_measured_fraction_theta_max 1.000
_diffrn_measurement_device_type 'Bruker APEX-II CCD'
_diffrn_measurement_method '\f and \w scans'
_diffrn_radiation_monochromator graphite
_diffrn_radiation_source 'fine-focus sealed tube'
_diffrn_radiation_type MoK\a
_diffrn_radiation_wavelength 0.71073
_diffrn_reflns_av_R_equivalents 0.0718
_diffrn_reflns_av_sigmaI/netI 0.0478
_diffrn_reflns_limit_h_max 10
_diffrn_reflns_limit_h_min -8
_diffrn_reflns_limit_k_max 10
_diffrn_reflns_limit_k_min -10
_diffrn_reflns_limit_l_max 29
_diffrn_reflns_limit_l_min -27
_diffrn_reflns_number 21369
_diffrn_reflns_theta_full 28.00
_diffrn_reflns_theta_max 28.00
_diffrn_reflns_theta_min 1.86
_diffrn_standards_number 0
_exptl_absorpt_coefficient_mu 0.091
_exptl_absorpt_correction_type none
_exptl_crystal_colour colourless
_exptl_crystal_density_diffrn 1.364
_exptl_crystal_density_method 'not measured'
_exptl_crystal_description plate
_exptl_crystal_F_000 640
_exptl_crystal_size_max 0.85
_exptl_crystal_size_mid 0.23
_exptl_crystal_size_min 0.07
_refine_diff_density_max 0.229
_refine_diff_density_min -0.265
_refine_diff_density_rms 0.041
_refine_ls_extinction_method none
_refine_ls_goodness_of_fit_ref 1.012
_refine_ls_hydrogen_treatment mixed
_refine_ls_matrix_type full
_refine_ls_number_parameters 212
_refine_ls_number_reflns 3585
_refine_ls_number_restraints 0
_refine_ls_restrained_S_all 1.012
_refine_ls_R_factor_all 0.0759
_refine_ls_R_factor_gt 0.0409
_refine_ls_shift/su_max 0.000
_refine_ls_shift/su_mean 0.000
_refine_ls_structure_factor_coef Fsqd
_refine_ls_weighting_details 'calc w=1/[\s^2^(Fo^2^)+(0.0602P)^2^+0.0000P] where P=(Fo^2^+2Fc^2^)/3'
_refine_ls_weighting_scheme calc
_refine_ls_wR_factor_gt 0.1017
_refine_ls_wR_factor_ref 0.1148
_reflns_number_gt 2310
_reflns_number_total 3585
_reflns_threshold_expression >2sigma(I)
_cod_data_source_file 11c_czhmm24_0s-cmpd4a.cif
_cod_data_source_block 11c_czhmm24_0s
_cod_depositor_comments
;
The following automatic conversions were performed:

'_symmetry_cell_setting' value 'Monoclinic' changed to 'monoclinic'
according to
/usr/data/users/saulius/automatic-downloads/retrospective/ACS/lib/dictionaries/cif_core.dic
dictionary named 'cif_core.dic' version 2.4.2 from 2011-04-26.

Automatic conversion script
Id: cif_fix_values 2281 2013-09-26 08:29:07Z andrius 
;
_cod_original_sg_symbol_H-M P2(1)/n
_cod_database_code 4510806

loop_
_symmetry_equiv_pos_as_xyz
'x, y, z'
'-x+1/2, y+1/2, -z+1/2'
'-x, -y, -z'
'x-1/2, -y-1/2, z-1/2'

loop_
_atom_site_label
_atom_site_type_symbol
_atom_site_fract_x
_atom_site_fract_y
_atom_site_fract_z
_atom_site_U_iso_or_equiv
_atom_site_adp_type
_atom_site_occupancy
_atom_site_symmetry_multiplicity
_atom_site_calc_flag
_atom_site_refinement_flags
C1 C 0.8805(2) 0.1701(2) 0.10068(7) 0.0415(4) Uani 1 1 d .
H1 H 0.9949 0.1701 0.1112 0.050 Uiso 1 1 calc R
C2 C 0.78222(18) 0.09002(18) 0.14303(6) 0.0323(3) Uani 1 1 d .
C3 C 0.8647(2) 0.02457(19) 0.19596(7) 0.0402(4) Uani 1 1 d .
H3 H 0.9795 0.0374 0.2031 0.048 Uiso 1 1 calc R
C4 C 0.7830(2) -0.0575(2) 0.23761(7) 0.0445(4) Uani 1 1 d .
H4 H 0.8403 -0.1029 0.2731 0.053 Uiso 1 1 calc R
C5 C 0.6155(2) -0.0735(2) 0.22719(7) 0.0435(4) Uani 1 1 d .
H5 H 0.5582 -0.1295 0.2562 0.052 Uiso 1 1 calc R
C6 C 0.52961(19) -0.00963(19) 0.17544(7) 0.0374(4) Uani 1 1 d .
H6 H 0.4146 -0.0216 0.1694 0.045 Uiso 1 1 calc R
C7 C 0.61185(18) 0.07189(17) 0.13248(6) 0.0294(3) Uani 1 1 d .
C8 C 0.37589(17) 0.13016(17) 0.05661(6) 0.0281(3) Uani 1 1 d .
C9 C 0.32892(17) 0.21287(15) -0.00337(6) 0.0263(3) Uani 1 1 d .
C10 C 0.16540(17) 0.20301(16) -0.02474(6) 0.0276(3) Uani 1 1 d .
H10 H 0.0933 0.1446 -0.0016 0.033 Uiso 1 1 calc R
C11 C 0.10440(18) 0.27607(16) -0.07888(6) 0.0281(3) Uani 1 1 d .
C12 C 0.21104(19) 0.36088(18) -0.11216(6) 0.0354(4) Uani 1 1 d .
H12 H 0.1716 0.4119 -0.1494 0.043 Uiso 1 1 calc R
C13 C 0.3745(2) 0.3716(2) -0.09148(7) 0.0420(4) Uani 1 1 d .
H13 H 0.4465 0.4296 -0.1148 0.050 Uiso 1 1 calc R
C14 C 0.43418(18) 0.29868(18) -0.03712(7) 0.0349(4) Uani 1 1 d .
H14 H 0.5464 0.3073 -0.0230 0.042 Uiso 1 1 calc R
C15 C -0.07385(18) 0.25155(18) -0.09954(7) 0.0359(4) Uani 1 1 d .
H15A H -0.0862 0.1484 -0.1226 0.043 Uiso 1 1 calc R
H15B H -0.1340 0.2401 -0.0630 0.043 Uiso 1 1 calc R
C16 C -0.20827(19) 0.3692(2) -0.19638(6) 0.0381(4) Uani 1 1 d .
H16 H -0.2033 0.2730 -0.2200 0.046 Uiso 1 1 calc R
C17 C -0.25669(19) 0.6092(2) -0.16905(7) 0.0397(4) Uani 1 1 d .
H17 H -0.2931 0.7188 -0.1700 0.048 Uiso 1 1 calc R
C18 C -0.18056(19) 0.53479(18) -0.11948(7) 0.0375(4) Uani 1 1 d .
H18 H -0.1546 0.5806 -0.0801 0.045 Uiso 1 1 calc R
N1 N 0.53596(15) 0.13898(15) 0.07842(5) 0.0305(3) Uani 1 1 d .
H1N H 0.6041(19) 0.1906(19) 0.0547(7) 0.037(4) Uiso 1 1 d .
N2 N -0.14867(14) 0.38108(14) -0.13746(5) 0.0301(3) Uani 1 1 d .
N3 N -0.27401(17) 0.50550(16) -0.21763(6) 0.0424(4) Uani 1 1 d .
O1 O 0.83161(14) 0.23770(14) 0.05271(5) 0.0469(3) Uani 1 1 d .
O2 O 0.27421(13) 0.05995(13) 0.08370(5) 0.0421(3) Uani 1 1 d .

loop_
_atom_site_aniso_label
_atom_site_aniso_U_11
_atom_site_aniso_U_22
_atom_site_aniso_U_33
_atom_site_aniso_U_23
_atom_site_aniso_U_13
_atom_site_aniso_U_12
C1 0.0241(8) 0.0494(10) 0.0500(10) -0.0066(8) -0.0016(7) -0.0015(7)
C2 0.0265(8) 0.0359(8) 0.0336(7) -0.0094(6) -0.0016(6) 0.0046(6)
C3 0.0292(9) 0.0496(10) 0.0395(8) -0.0143(7) -0.0087(7) 0.0097(7)
C4 0.0439(11) 0.0575(11) 0.0300(8) -0.0037(7) -0.0082(7) 0.0160(8)
C5 0.0437(11) 0.0535(10) 0.0328(8) 0.0061(7) 0.0010(7) 0.0083(8)
C6 0.0275(9) 0.0477(9) 0.0362(8) 0.0046(7) -0.0007(6) 0.0033(7)
C7 0.0256(8) 0.0322(8) 0.0296(7) -0.0041(6) -0.0019(6) 0.0044(6)
C8 0.0246(8) 0.0288(7) 0.0306(7) -0.0006(6) 0.0009(6) -0.0015(6)
C9 0.0247(8) 0.0267(7) 0.0276(7) -0.0019(6) 0.0028(6) 0.0009(6)
C10 0.0259(8) 0.0278(7) 0.0290(7) -0.0009(6) 0.0021(6) -0.0024(6)
C11 0.0286(8) 0.0262(7) 0.0288(7) -0.0017(6) -0.0010(6) 0.0002(6)
C12 0.0335(9) 0.0413(9) 0.0310(7) 0.0086(6) 0.0003(6) 0.0005(7)
C13 0.0321(9) 0.0513(10) 0.0432(9) 0.0159(8) 0.0060(7) -0.0052(7)
C14 0.0225(8) 0.0440(9) 0.0379(8) 0.0056(7) 0.0016(6) -0.0018(6)
C15 0.0300(9) 0.0378(8) 0.0381(8) 0.0082(7) -0.0058(6) -0.0042(6)
C16 0.0376(9) 0.0449(9) 0.0297(7) -0.0060(7) -0.0078(7) -0.0017(7)
C17 0.0368(10) 0.0373(9) 0.0438(9) -0.0004(7) -0.0022(7) 0.0071(7)
C18 0.0381(10) 0.0406(9) 0.0329(8) -0.0079(7) -0.0012(7) 0.0035(7)
N1 0.0206(7) 0.0406(7) 0.0302(6) 0.0053(5) 0.0012(5) 0.0005(5)
N2 0.0260(7) 0.0349(7) 0.0284(6) 0.0000(5) -0.0032(5) -0.0012(5)
N3 0.0373(8) 0.0497(9) 0.0375(7) 0.0024(6) -0.0101(6) 0.0012(6)
O1 0.0291(7) 0.0601(8) 0.0520(7) 0.0052(6) 0.0068(5) -0.0031(5)
O2 0.0267(6) 0.0573(7) 0.0411(6) 0.0168(5) -0.0027(5) -0.0102(5)

loop_
_atom_type_symbol
_atom_type_description
_atom_type_scat_dispersion_real
_atom_type_scat_dispersion_imag
_atom_type_scat_source
C C 0.0033 0.0016 'International Tables Vol C Tables 4.2.6.8 and 6.1.1.4'
H H 0.0000 0.0000 'International Tables Vol C Tables 4.2.6.8 and 6.1.1.4'
N N 0.0061 0.0033 'International Tables Vol C Tables 4.2.6.8 and 6.1.1.4'
O O 0.0106 0.0060 'International Tables Vol C Tables 4.2.6.8 and 6.1.1.4'

loop_
_geom_angle_atom_site_label_1
_geom_angle_atom_site_label_2
_geom_angle_atom_site_label_3
_geom_angle
O1 C1 C2 126.97(15)
O1 C1 H1 116.5
C2 C1 H1 116.5
C3 C2 C7 119.56(15)
C3 C2 C1 116.92(14)
C7 C2 C1 123.50(13)
C4 C3 C2 121.12(15)
C4 C3 H3 119.4
C2 C3 H3 119.4
C3 C4 C5 118.95(14)
C3 C4 H4 120.5
C5 C4 H4 120.5
C4 C5 C6 121.54(16)
C4 C5 H5 119.2
C6 C5 H5 119.2
C5 C6 C7 119.89(15)
C5 C6 H6 120.1
C7 C6 H6 120.1
C6 C7 N1 124.08(13)
C6 C7 C2 118.93(12)
N1 C7 C2 116.99(13)
O2 C8 N1 122.77(13)
O2 C8 C9 120.85(12)
N1 C8 C9 116.37(12)
C10 C9 C14 119.08(13)
C10 C9 C8 115.54(12)
C14 C9 C8 125.37(13)
C11 C10 C9 121.78(13)
C11 C10 H10 119.1
C9 C10 H10 119.1
C10 C11 C12 118.48(13)
C10 C11 C15 117.59(13)
C12 C11 C15 123.86(12)
C13 C12 C11 120.42(13)
C13 C12 H12 119.8
C11 C12 H12 119.8
C12 C13 C14 120.65(14)
C12 C13 H13 119.7
C14 C13 H13 119.7
C13 C14 C9 119.59(14)
C13 C14 H14 120.2
C9 C14 H14 120.2
N2 C15 C11 114.94(12)
N2 C15 H15A 108.5
C11 C15 H15A 108.5
N2 C15 H15B 108.5
C11 C15 H15B 108.5
H15A C15 H15B 107.5
N3 C16 N2 112.40(13)
N3 C16 H16 123.8
N2 C16 H16 123.8
C18 C17 N3 110.70(14)
C18 C17 H17 124.7
N3 C17 H17 124.7
C17 C18 N2 105.97(12)
C17 C18 H18 127.0
N2 C18 H18 127.0
C8 N1 C7 127.99(13)
C8 N1 H1N 117.1(9)
C7 N1 H1N 114.9(10)
C16 N2 C18 106.58(12)
C16 N2 C15 126.52(13)
C18 N2 C15 126.81(12)
C16 N3 C17 104.34(12)

loop_
_geom_bond_atom_site_label_1
_geom_bond_atom_site_label_2
_geom_bond_distance
C1 O1 1.2266(18)
C1 C2 1.451(2)
C1 H1 0.9500
C2 C3 1.399(2)
C2 C7 1.410(2)
C3 C4 1.368(2)
C3 H3 0.9500
C4 C5 1.385(2)
C4 H4 0.9500
C5 C6 1.385(2)
C5 H5 0.9500
C6 C7 1.389(2)
C6 H6 0.9500
C7 N1 1.4028(17)
C8 O2 1.2203(17)
C8 N1 1.3623(17)
C8 C9 1.5023(18)
C9 C10 1.3869(19)
C9 C14 1.389(2)
C10 C11 1.3849(18)
C10 H10 0.9500
C11 C12 1.386(2)
C11 C15 1.510(2)
C12 C13 1.383(2)
C12 H12 0.9500
C13 C14 1.386(2)
C13 H13 0.9500
C14 H14 0.9500
C15 N2 1.4541(17)
C15 H15A 0.9900
C15 H15B 0.9900
C16 N3 1.3125(19)
C16 N2 1.3451(17)
C16 H16 0.9500
C17 C18 1.352(2)
C17 N3 1.3649(19)
C17 H17 0.9500
C18 N2 1.3592(18)
C18 H18 0.9500
N1 H1N 0.908(17)

loop_
_geom_hbond_atom_site_label_D
_geom_hbond_atom_site_label_H
_geom_hbond_atom_site_label_A
_geom_hbond_distance_DH
_geom_hbond_distance_HA
_geom_hbond_distance_DA
_geom_hbond_angle_DHA
N1 H1N O1 0.908(17) 1.921(16) 2.6818(17) 140.2(13)

loop_
_geom_torsion_atom_site_label_1
_geom_torsion_atom_site_label_2
_geom_torsion_atom_site_label_3
_geom_torsion_atom_site_label_4
_geom_torsion
O1 C1 C2 C3 -178.35(15)
O1 C1 C2 C7 3.5(3)
C7 C2 C3 C4 0.3(2)
C1 C2 C3 C4 -177.94(14)
C2 C3 C4 C5 -0.9(2)
C3 C4 C5 C6 0.6(3)
C4 C5 C6 C7 0.3(2)
C5 C6 C7 N1 179.24(14)
C5 C6 C7 C2 -0.9(2)
C3 C2 C7 C6 0.6(2)
C1 C2 C7 C6 178.74(14)
C3 C2 C7 N1 -179.53(13)
C1 C2 C7 N1 -1.4(2)
O2 C8 C9 C10 -0.03(19)
N1 C8 C9 C10 -179.81(13)
O2 C8 C9 C14 178.56(14)
N1 C8 C9 C14 -1.2(2)
C14 C9 C10 C11 0.2(2)
C8 C9 C10 C11 178.84(12)
C9 C10 C11 C12 0.0(2)
C9 C10 C11 C15 177.23(13)
C10 C11 C12 C13 0.0(2)
C15 C11 C12 C13 -176.96(15)
C11 C12 C13 C14 -0.3(2)
C12 C13 C14 C9 0.5(2)
C10 C9 C14 C13 -0.4(2)
C8 C9 C14 C13 -178.99(13)
C10 C11 C15 N2 152.91(12)
C12 C11 C15 N2 -30.1(2)
N3 C17 C18 N2 0.31(19)
O2 C8 N1 C7 0.8(2)
C9 C8 N1 C7 -179.40(12)
C6 C7 N1 C8 -3.9(2)
C2 C7 N1 C8 176.24(14)
N3 C16 N2 C18 0.94(18)
N3 C16 N2 C15 177.52(14)
C17 C18 N2 C16 -0.73(18)
C17 C18 N2 C15 -177.29(14)
C11 C15 N2 C16 114.62(16)
C11 C15 N2 C18 -69.5(2)
N2 C16 N3 C17 -0.73(18)
C18 C17 N3 C16 0.24(19)
